data_7024253
loop_
_publ_author_name
'Indumathy, Ramasamy'
'Weyherm\"uller, Thomas'
'Nair, Balachandran Unni'

_publ_section_title
;
 Biimidazole containing cobalt(III) mixed ligand complexes: Crystal
 structure and photonuclease activity.
;
_journal_issue 8
_journal_name_full 'Dalton transactions (Cambridge, England : 2003)'
_journal_page_first 2087
_journal_page_last 2097
_journal_paper_doi 10.1039/b913464f
_journal_volume 39
_journal_year 2010
_chemical_formula_moiety '[C26 H22 Co N8]3+, 3 (Cl O4)-, 0.5 H2O, 0.5 MeCN'
_chemical_formula_sum 'C27 H24.5 Cl3 Co N8.5 O12.5'
_chemical_formula_weight 833.33
_chemical_name_systematic
;
?
;
_space_group_IT_number 14
_symmetry_cell_setting monoclinic
_symmetry_space_group_name_Hall '-P 2ybc'
_symmetry_space_group_name_H-M 'P 1 21/c 1'
_atom_sites_solution_hydrogens geom
_atom_sites_solution_primary direct
_atom_sites_solution_secondary difmap
_audit_creation_method SHELXL-97
_cell_angle_alpha 90.00
_cell_angle_beta 98.42(2)
_cell_angle_gamma 90.00
_cell_formula_units_Z 4
_cell_length_a 12.743(2)
_cell_length_b 11.568(2)
_cell_length_c 22.462(3)
_cell_measurement_temperature 100(2)
_cell_volume 3275.5(9)
_computing_cell_refinement 'Bruker AXS Collect Software'
_computing_data_collection 'Bruker AXS Collect Software'
_computing_data_reduction 'Bruker AXS Collect Software'
_computing_structure_refinement 'SHELXL-97 (Sheldrick, 1997)'
_computing_structure_solution 'SHELXS-97 (Sheldrick, 1990)'
_diffrn_ambient_temperature 100(2)
_diffrn_measured_fraction_theta_full 0.996
_diffrn_measured_fraction_theta_max 0.996
_diffrn_measurement_device_type 'Bruker-Nonius Kappa-CCD'
_diffrn_measurement_method '935 images at 0.5 deg. stepwise rotation in omega and phi, 42 sec./frame'
_diffrn_radiation_monochromator graphite
_diffrn_radiation_source 'rotating anode, 50 kV, 80 mA'
_diffrn_radiation_type MoK\a
_diffrn_radiation_wavelength 0.71073
_diffrn_reflns_av_R_equivalents 0.0609
_diffrn_reflns_av_sigmaI/netI 0.0521
_diffrn_reflns_limit_h_max 13
_diffrn_reflns_limit_h_min -13
_diffrn_reflns_limit_k_max 12
_diffrn_reflns_limit_k_min -12
_diffrn_reflns_limit_l_max 24
_diffrn_reflns_limit_l_min -24
_diffrn_reflns_number 18708
_diffrn_reflns_theta_full 22.50
_diffrn_reflns_theta_max 22.50
_diffrn_reflns_theta_min 3.15
_exptl_absorpt_coefficient_mu 0.848
_exptl_absorpt_correction_type multi-scan
_exptl_crystal_colour orange
_exptl_crystal_density_diffrn 1.690
_exptl_crystal_density_method 'not measured'
_exptl_crystal_description 'transparent parallelepiped'
_exptl_crystal_F_000 1696
_exptl_crystal_size_max 0.16
_exptl_crystal_size_mid 0.09
_exptl_crystal_size_min 0.06
_refine_diff_density_max 1.355
_refine_diff_density_min -0.745
_refine_diff_density_rms 0.113
_refine_ls_extinction_method none
_refine_ls_goodness_of_fit_ref 1.079
_refine_ls_hydrogen_treatment mixed
_refine_ls_matrix_type full
_refine_ls_number_parameters 483
_refine_ls_number_reflns 4258
_refine_ls_number_restraints 10
_refine_ls_restrained_S_all 1.078
_refine_ls_R_factor_all 0.1340
_refine_ls_R_factor_gt 0.1041
_refine_ls_shift/su_max 0.000
_refine_ls_shift/su_mean 0.000
_refine_ls_structure_factor_coef Fsqd
_refine_ls_weighting_details 'calc w=1/[\s^2^(Fo^2^)+(0.1348P)^2^+24.9707P] where P=(Fo^2^+2Fc^2^)/3'
_refine_ls_weighting_scheme calc
_refine_ls_wR_factor_gt 0.2681
_refine_ls_wR_factor_ref 0.2979
_reflns_number_gt 3042
_reflns_number_total 4258
_reflns_threshold_expression >2sigma(I)
_cod_data_source_file b913464f.txt
_cod_data_source_block 5694
_cod_depositor_comments
;
The following automatic conversions were performed:

'_exptl_absorpt_correction_type' value 'Multi-Scan' changed to
'multi-scan' according to
/home/saulius/struct/CIF-dictionaries/cif_core.dic dictionary named
'cif_core.dic' version 2.4.2 from 2011-04-26.

Automatic conversion script
Id: cif_fix_values 1891 2012-01-12 08:04:46Z andrius 
;
_cod_original_sg_symbol_H-M P2(1)/c
_cod_original_formula_sum 'C27 H24.50 Cl3 Co N8.50 O12.50'
_cod_database_code 7024253

loop_
_symmetry_equiv_pos_as_xyz
'x, y, z'
'-x, y+1/2, -z+1/2'
'-x, -y, -z'
'x, -y-1/2, z-1/2'

loop_
_atom_site_label
_atom_site_type_symbol
_atom_site_fract_x
_atom_site_fract_y
_atom_site_fract_z
_atom_site_U_iso_or_equiv
_atom_site_adp_type
_atom_site_occupancy
_atom_site_symmetry_multiplicity
_atom_site_calc_flag
_atom_site_refinement_flags
_atom_site_disorder_assembly
_atom_site_disorder_group
Co1 Co 0.78703(10) 0.26094(14) 0.06628(6) 0.0597(6) Uani 1 1 d . . .
N1 N 0.8639(6) 0.3714(8) 0.1206(4) 0.061(2) Uani 1 1 d . . .
C2 C 0.9668(8) 0.3960(11) 0.1264(5) 0.072(3) Uani 1 1 d . . .
H2 H 1.0109 0.3494 0.1056 0.087 Uiso 1 1 calc R . .
C3 C 1.0120(9) 0.4852(11) 0.1610(6) 0.075(3) Uani 1 1 d . . .
H3 H 1.0858 0.5005 0.1640 0.090 Uiso 1 1 calc R . .
C4 C 0.9498(9) 0.5508(11) 0.1907(6) 0.078(4) Uani 1 1 d . . .
H4 H 0.9790 0.6151 0.2137 0.094 Uiso 1 1 calc R . .
C5 C 0.8443(8) 0.5252(10) 0.1879(5) 0.065(3) Uani 1 1 d . . .
H5 H 0.8005 0.5674 0.2110 0.078 Uiso 1 1 calc R . .
C6 C 0.8033(8) 0.4358(10) 0.1505(5) 0.058(3) Uani 1 1 d . . .
C7 C 0.6903(7) 0.4023(10) 0.1422(4) 0.057(3) Uani 1 1 d . . .
C8 C 0.6140(8) 0.4480(10) 0.1714(5) 0.064(3) Uani 1 1 d . . .
H8 H 0.6310 0.5071 0.2006 0.077 Uiso 1 1 calc R . .
C9 C 0.5117(8) 0.4077(11) 0.1582(5) 0.073(3) Uani 1 1 d . . .
H9 H 0.4578 0.4358 0.1795 0.088 Uiso 1 1 calc R . .
C10 C 0.4892(8) 0.3275(13) 0.1144(5) 0.082(4) Uani 1 1 d . . .
H10 H 0.4182 0.3016 0.1037 0.098 Uiso 1 1 calc R . .
C11 C 0.5662(8) 0.2836(12) 0.0856(6) 0.078(4) Uani 1 1 d . . .
H11 H 0.5487 0.2275 0.0549 0.093 Uiso 1 1 calc R . .
N12 N 0.6669(6) 0.3183(9) 0.1000(4) 0.063(2) Uani 1 1 d . . .
N21 N 0.9145(6) 0.2051(9) 0.0387(4) 0.063(2) Uani 1 1 d . . .
C22 C 0.9593(9) 0.2454(11) -0.0060(6) 0.074(3) Uani 1 1 d . . .
H22 H 0.9222 0.3030 -0.0309 0.088 Uiso 1 1 calc R . .
C23 C 1.0553(9) 0.2106(12) -0.0191(6) 0.079(3) Uani 1 1 d . . .
H23 H 1.0835 0.2409 -0.0528 0.094 Uiso 1 1 calc R . .
C24 C 1.1091(8) 0.1308(13) 0.0177(7) 0.085(4) Uani 1 1 d . . .
H24 H 1.1783 0.1079 0.0117 0.102 Uiso 1 1 calc R . .
C25 C 1.0635(8) 0.0830(12) 0.0639(6) 0.081(4) Uani 1 1 d . . .
H25 H 1.0999 0.0249 0.0888 0.097 Uiso 1 1 calc R . .
C26 C 0.9641(7) 0.1203(11) 0.0737(5) 0.070(3) Uani 1 1 d . . .
C27 C 0.9042(7) 0.0779(10) 0.1188(4) 0.060(3) Uani 1 1 d . . .
C28 C 0.9300(9) -0.0163(12) 0.1543(6) 0.078(4) Uani 1 1 d . . .
H28 H 0.9937 -0.0569 0.1510 0.094 Uiso 1 1 calc R . .
C29 C 0.8678(10) -0.0536(11) 0.1939(5) 0.079(4) Uani 1 1 d . . .
H29 H 0.8865 -0.1207 0.2175 0.095 Uiso 1 1 calc R . .
C30 C 0.7738(9) 0.0088(11) 0.1998(5) 0.075(3) Uani 1 1 d . . .
H30 H 0.7287 -0.0139 0.2279 0.090 Uiso 1 1 calc R . .
C31 C 0.7512(8) 0.1015(11) 0.1640(5) 0.068(3) Uani 1 1 d . . .
H31 H 0.6880 0.1434 0.1669 0.082 Uiso 1 1 calc R . .
N32 N 0.8144(6) 0.1385(8) 0.1236(4) 0.060(2) Uani 1 1 d . . .
N41 N 0.7579(7) 0.3727(10) 0.0036(4) 0.069(3) Uani 1 1 d . . .
C42 C 0.7835(12) 0.4834(15) -0.0066(7) 0.100(5) Uani 1 1 d . . .
H42 H 0.8254 0.5348 0.0200 0.120 Uiso 1 1 calc R . .
C43 C 0.7321(18) 0.5062(19) -0.0679(8) 0.134(8) Uani 1 1 d . . .
H43 H 0.7308 0.5779 -0.0886 0.161 Uiso 1 1 calc R . .
N44 N 0.6879(16) 0.4087(17) -0.0892(6) 0.146(7) Uani 1 1 d . . .
H44 H 0.6564 0.3987 -0.1264 0.175 Uiso 1 1 calc R . .
C45 C 0.6971(12) 0.3285(16) -0.0474(5) 0.090(4) Uani 1 1 d . . .
C46 C 0.6717(9) 0.2155(14) -0.0439(5) 0.076(4) Uani 1 1 d . . .
N47 N 0.6133(8) 0.1389(15) -0.0808(5) 0.107(5) Uani 1 1 d . . .
H47 H 0.5823 0.1533 -0.1177 0.128 Uiso 1 1 calc R . .
C48 C 0.6105(8) 0.0360(18) -0.0514(7) 0.102(6) Uani 1 1 d . . .
H48 H 0.5769 -0.0334 -0.0667 0.122 Uiso 1 1 calc R . .
C49 C 0.6667(8) 0.0537(13) 0.0053(5) 0.078(4) Uani 1 1 d . . .
H49 H 0.6778 -0.0019 0.0367 0.094 Uiso 1 1 calc R . .
N50 N 0.7033(6) 0.1637(9) 0.0084(4) 0.066(3) Uani 1 1 d . . .
Cl70 Cl 0.2452(2) 0.2683(3) -0.30795(13) 0.0682(9) Uani 1 1 d . . .
O71 O 0.2804(7) 0.3305(10) -0.3546(4) 0.106(3) Uani 1 1 d . . .
O72 O 0.3088(6) 0.2988(9) -0.2510(4) 0.103(3) Uani 1 1 d . . .
O73 O 0.2600(6) 0.1473(9) -0.3161(4) 0.093(3) Uani 1 1 d . . .
O74 O 0.1366(5) 0.2949(8) -0.3045(4) 0.083(2) Uani 1 1 d . . .
Cl80 Cl 0.6522(2) 0.7412(3) 0.06752(13) 0.0665(8) Uani 1 1 d . . .
O81 O 0.7469(6) 0.6799(9) 0.0851(5) 0.109(3) Uani 1 1 d . . .
O82 O 0.6513(10) 0.8423(9) 0.1027(4) 0.114(3) Uani 1 1 d . . .
O83 O 0.5668(7) 0.6706(9) 0.0770(5) 0.105(3) Uani 1 1 d . . .
O84 O 0.6439(7) 0.7757(8) 0.0062(4) 0.094(3) Uani 1 1 d . . .
Cl90 Cl 0.8302(8) 0.2081(10) -0.1902(5) 0.0590(13) Uani 0.50 1 d PD A 1
O91 O 0.9206(10) 0.1981(18) -0.2220(7) 0.072(4) Uani 0.50 1 d PD A 1
O92 O 0.7345(11) 0.1945(17) -0.2317(7) 0.087(4) Uani 0.50 1 d PD A 1
O93 O 0.8257(13) 0.3228(13) -0.1653(8) 0.086(4) Uani 0.50 1 d PD A 1
O94 O 0.8370(11) 0.1300(15) -0.1417(6) 0.081(4) Uani 0.50 1 d PD A 1
Cl95 Cl 0.8129(8) 0.2233(9) -0.1922(5) 0.0590(13) Uani 0.50 1 d PD B 2
O96 O 0.8791(12) 0.2286(17) -0.2392(7) 0.072(4) Uani 0.50 1 d PD B 2
O97 O 0.7519(12) 0.1188(14) -0.1982(8) 0.087(4) Uani 0.50 1 d PD B 2
O98 O 0.7359(12) 0.3159(13) -0.2003(7) 0.086(4) Uani 0.50 1 d PD B 2
O99 O 0.8733(11) 0.2350(17) -0.1347(6) 0.081(4) Uani 0.50 1 d PD B 2
N61 N 0.4734(11) 0.1370(13) -0.1850(6) 0.042(3) Uiso 0.50 1 d P C 1
C62 C 0.5107(13) 0.2064(15) -0.1978(7) 0.036(4) Uiso 0.50 1 d P C 1
C63 C 0.5743(13) 0.3408(14) -0.2078(8) 0.040(4) Uiso 0.50 1 d P C 1
H63A H 0.5515 0.3985 -0.1805 0.060 Uiso 0.50 1 calc PR C 1
H63B H 0.5549 0.3668 -0.2495 0.060 Uiso 0.50 1 calc PR C 1
H63C H 0.6514 0.3309 -0.1990 0.060 Uiso 0.50 1 calc PR C 1
O60 O 0.5095(12) -0.0657(13) -0.1978(7) 0.076(4) Uiso 0.50 1 d P D 2

loop_
_atom_site_aniso_label
_atom_site_aniso_U_11
_atom_site_aniso_U_22
_atom_site_aniso_U_33
_atom_site_aniso_U_23
_atom_site_aniso_U_13
_atom_site_aniso_U_12
Co1 0.0259(8) 0.0990(13) 0.0491(9) -0.0003(7) -0.0115(6) -0.0044(7)
N1 0.022(4) 0.094(7) 0.063(5) -0.009(5) -0.014(4) -0.008(4)
C2 0.039(6) 0.093(9) 0.079(8) 0.009(7) -0.011(5) -0.001(6)
C3 0.037(6) 0.100(10) 0.083(8) 0.007(7) -0.012(6) -0.008(6)
C4 0.041(6) 0.081(8) 0.105(10) 0.000(7) -0.015(6) -0.004(6)
C5 0.041(6) 0.075(8) 0.074(7) -0.003(6) -0.003(5) -0.004(5)
C6 0.042(6) 0.075(7) 0.052(6) 0.006(6) -0.012(5) 0.000(5)
C7 0.035(5) 0.083(8) 0.048(6) 0.004(6) -0.010(5) 0.001(5)
C8 0.038(6) 0.085(8) 0.066(7) -0.010(6) -0.007(5) -0.001(5)
C9 0.040(6) 0.112(10) 0.063(7) -0.001(7) -0.008(5) -0.005(6)
C10 0.034(6) 0.130(11) 0.077(8) -0.020(8) -0.006(6) -0.003(7)
C11 0.036(6) 0.113(10) 0.078(8) -0.023(7) -0.013(6) -0.009(6)
N12 0.024(4) 0.106(7) 0.054(5) -0.005(5) -0.011(4) -0.010(4)
N21 0.028(4) 0.100(7) 0.055(5) -0.004(5) -0.006(4) -0.014(5)
C22 0.049(7) 0.095(9) 0.075(8) -0.002(7) 0.002(6) -0.002(6)
C23 0.048(7) 0.100(10) 0.088(9) -0.013(8) 0.011(6) -0.003(7)
C24 0.024(6) 0.119(11) 0.112(11) -0.025(9) 0.006(7) -0.012(7)
C25 0.027(6) 0.102(10) 0.105(10) -0.011(8) -0.018(6) -0.006(6)
C26 0.026(5) 0.100(9) 0.077(8) -0.005(7) -0.017(5) -0.007(6)
C27 0.022(5) 0.097(8) 0.051(6) 0.006(6) -0.024(4) -0.008(5)
C28 0.049(7) 0.112(10) 0.068(8) 0.002(8) -0.008(6) -0.009(7)
C29 0.069(8) 0.090(9) 0.065(8) 0.005(7) -0.033(6) -0.001(7)
C30 0.058(7) 0.108(10) 0.050(6) 0.011(7) -0.016(5) -0.012(7)
C31 0.039(6) 0.100(9) 0.062(7) -0.006(7) -0.003(5) -0.012(6)
N32 0.028(4) 0.090(7) 0.055(5) -0.005(5) -0.015(4) -0.009(4)
N41 0.042(5) 0.093(8) 0.071(6) -0.002(6) 0.007(4) 0.015(5)
C42 0.087(10) 0.107(12) 0.113(12) 0.017(9) 0.035(9) 0.030(9)
C43 0.20(2) 0.124(15) 0.089(13) 0.048(12) 0.050(13) 0.075(16)
N44 0.225(19) 0.147(14) 0.060(8) 0.011(9) 0.000(9) 0.117(14)
C45 0.100(11) 0.114(12) 0.050(8) -0.001(8) -0.007(7) 0.045(9)
C46 0.040(6) 0.127(12) 0.053(7) -0.009(8) -0.017(5) 0.030(7)
N47 0.052(7) 0.184(14) 0.072(8) -0.045(9) -0.032(6) 0.045(8)
C48 0.019(5) 0.164(16) 0.112(12) -0.069(12) -0.026(6) 0.013(8)
C49 0.025(5) 0.127(12) 0.078(8) -0.019(8) -0.008(5) 0.002(6)
N50 0.031(4) 0.105(8) 0.058(6) -0.009(5) -0.012(4) -0.008(5)
Cl70 0.0331(14) 0.102(2) 0.0648(18) -0.0033(16) -0.0087(12) -0.0001(13)
O71 0.057(5) 0.159(9) 0.104(7) 0.058(7) 0.013(5) 0.017(5)
O72 0.055(5) 0.161(9) 0.079(6) -0.030(6) -0.029(4) 0.005(5)
O73 0.057(5) 0.117(8) 0.105(7) -0.016(6) 0.010(5) 0.003(5)
O74 0.033(4) 0.121(7) 0.089(6) -0.003(5) -0.011(4) -0.001(4)
Cl80 0.0399(15) 0.092(2) 0.0627(17) -0.0112(15) -0.0080(12) -0.0016(13)
O81 0.035(4) 0.145(9) 0.138(8) -0.001(7) -0.012(5) 0.017(5)
O82 0.158(10) 0.102(7) 0.077(6) -0.014(6) 0.001(6) 0.010(7)
O83 0.062(5) 0.126(8) 0.128(8) 0.009(6) 0.015(5) -0.022(5)
O84 0.084(6) 0.131(8) 0.061(5) -0.008(5) -0.013(4) -0.020(5)
Cl90 0.036(3) 0.084(3) 0.0525(17) 0.0021(17) -0.0100(18) 0.003(2)
O91 0.037(10) 0.106(11) 0.069(9) 0.004(7) -0.003(7) 0.000(8)
O92 0.060(7) 0.129(14) 0.072(10) -0.015(7) 0.012(7) -0.032(8)
O93 0.061(7) 0.095(9) 0.099(9) -0.031(8) 0.000(6) 0.005(7)
O94 0.046(7) 0.134(12) 0.062(7) 0.009(9) 0.002(5) 0.016(7)
Cl95 0.036(3) 0.084(3) 0.0525(17) 0.0021(17) -0.0100(18) 0.003(2)
O96 0.037(10) 0.106(11) 0.069(9) 0.004(7) -0.003(7) 0.000(8)
O97 0.060(7) 0.129(14) 0.072(10) -0.015(7) 0.012(7) -0.032(8)
O98 0.061(7) 0.095(9) 0.099(9) -0.031(8) 0.000(6) 0.005(7)
O99 0.046(7) 0.134(12) 0.062(7) 0.009(9) 0.002(5) 0.016(7)

loop_
_atom_type_symbol
_atom_type_description
_atom_type_scat_dispersion_real
_atom_type_scat_dispersion_imag
_atom_type_scat_source
C C 0.0033 0.0016 'International Tables Vol C Tables 4.2.6.8 and 6.1.1.4'
H H 0.0000 0.0000 'International Tables Vol C Tables 4.2.6.8 and 6.1.1.4'
N N 0.0061 0.0033 'International Tables Vol C Tables 4.2.6.8 and 6.1.1.4'
O O 0.0106 0.0060 'International Tables Vol C Tables 4.2.6.8 and 6.1.1.4'
Cl Cl 0.1484 0.1585 'International Tables Vol C Tables 4.2.6.8 and 6.1.1.4'
Co Co 0.3494 0.9721 'International Tables Vol C Tables 4.2.6.8 and 6.1.1.4'

loop_
_geom_angle_atom_site_label_1
_geom_angle_atom_site_label_2
_geom_angle_atom_site_label_3
_geom_angle
N41 Co1 N32 174.9(4)
N41 Co1 N50 82.5(4)
N32 Co1 N50 92.9(4)
N41 Co1 N12 88.6(4)
N32 Co1 N12 93.9(4)
N50 Co1 N12 94.2(4)
N41 Co1 N21 94.1(4)
N32 Co1 N21 83.6(4)
N50 Co1 N21 89.9(4)
N12 Co1 N21 175.4(3)
N41 Co1 N1 92.5(4)
N32 Co1 N1 92.2(4)
N50 Co1 N1 174.4(4)
N12 Co1 N1 83.2(4)
N21 Co1 N1 93.0(4)
C6 N1 C2 118.1(10)
C6 N1 Co1 114.4(6)
C2 N1 Co1 127.2(9)
N1 C2 C3 122.9(12)
C4 C3 C2 118.6(11)
C3 C4 C5 120.1(12)
C4 C5 C6 118.0(11)
N1 C6 C5 122.1(9)
N1 C6 C7 114.7(9)
C5 C6 C7 123.2(10)
C8 C7 N12 121.1(9)
C8 C7 C6 126.2(10)
N12 C7 C6 112.8(9)
C7 C8 C9 119.1(11)
C10 C9 C8 118.9(11)
C11 C10 C9 120.9(11)
N12 C11 C10 120.7(11)
C11 N12 C7 119.1(10)
C11 N12 Co1 126.4(8)
C7 N12 Co1 114.5(6)
C22 N21 C26 118.9(10)
C22 N21 Co1 127.4(9)
C26 N21 Co1 113.5(7)
N21 C22 C23 124.5(13)
C24 C23 C22 117.3(13)
C23 C24 C25 120.2(11)
C24 C25 C26 119.4(12)
N21 C26 C25 119.5(12)
N21 C26 C27 113.9(9)
C25 C26 C27 126.6(12)
N32 C27 C28 120.0(10)
N32 C27 C26 114.8(10)
C28 C27 C26 125.2(11)
C29 C28 C27 121.9(12)
C28 C29 C30 119.0(12)
C31 C30 C29 117.2(12)
C30 C31 N32 123.5(11)
C27 N32 C31 118.4(10)
C27 N32 Co1 113.6(7)
C31 N32 Co1 127.8(8)
C42 N41 C45 109.2(12)
C42 N41 Co1 138.0(10)
C45 N41 Co1 112.7(10)
N41 C42 C43 104.3(16)
N44 C43 C42 107.2(15)
C45 N44 C43 110.9(15)
N44 C45 C46 136.8(15)
N44 C45 N41 108.2(16)
C46 C45 N41 114.7(12)
N50 C46 C45 116.5(11)
N50 C46 N47 108.3(14)
C45 C46 N47 135.1(13)
C46 N47 C48 108.9(12)
N47 C48 C49 105.7(14)
N50 C49 C48 108.4(14)
C46 N50 C49 108.7(10)
C46 N50 Co1 113.6(9)
C49 N50 Co1 137.7(8)
O71 Cl70 O73 110.3(6)
O71 Cl70 O74 110.4(5)
O73 Cl70 O74 111.4(5)
O71 Cl70 O72 109.6(6)
O73 Cl70 O72 106.5(6)
O74 Cl70 O72 108.6(5)
O83 Cl80 O81 108.5(6)
O83 Cl80 O82 109.1(7)
O81 Cl80 O82 109.7(7)
O83 Cl80 O84 111.2(6)
O81 Cl80 O84 110.6(6)
O82 Cl80 O84 107.7(6)
O94 Cl90 O92 112.5(12)
O94 Cl90 O93 106.9(10)
O92 Cl90 O93 105.9(10)
O94 Cl90 O91 111.6(10)
O92 Cl90 O91 109.5(9)
O93 Cl90 O91 110.2(10)
O99 Cl95 O97 112.6(12)
O99 Cl95 O98 108.3(10)
O97 Cl95 O98 105.4(11)
O99 Cl95 O96 111.5(10)
O97 Cl95 O96 109.4(10)
O98 Cl95 O96 109.5(10)
N61 C62 C63 169.6(18)

loop_
_geom_bond_atom_site_label_1
_geom_bond_atom_site_label_2
_geom_bond_distance
Co1 N41 1.907(11)
Co1 N32 1.912(9)
Co1 N50 1.921(9)
Co1 N12 1.923(9)
Co1 N21 1.932(9)
Co1 N1 1.932(8)
N1 C6 1.324(13)
N1 C2 1.329(13)
C2 C3 1.368(16)
C3 C4 1.342(17)
C4 C5 1.369(15)
C5 C6 1.385(15)
C6 C7 1.476(14)
C7 C8 1.358(14)
C7 N12 1.360(13)
C8 C9 1.375(14)
C9 C10 1.352(16)
C10 C11 1.351(16)
C11 N12 1.337(13)
N21 C22 1.312(14)
N21 C26 1.355(14)
C22 C23 1.361(16)
C23 C24 1.357(18)
C24 C25 1.376(18)
C25 C26 1.387(16)
C26 C27 1.440(16)
C27 N32 1.360(13)
C27 C28 1.361(16)
C28 C29 1.346(17)
C29 C30 1.422(17)
C30 C31 1.346(16)
C31 N32 1.365(14)
N41 C42 1.350(17)
N41 C45 1.385(16)
C42 C43 1.46(2)
C43 N44 1.32(2)
N44 C45 1.31(2)
C45 C46 1.35(2)
C46 N50 1.327(15)
C46 N47 1.360(17)
N47 C48 1.36(2)
C48 C49 1.382(17)
C49 N50 1.354(16)
Cl70 O71 1.397(9)
Cl70 O73 1.427(10)
Cl70 O74 1.432(8)
Cl70 O72 1.454(8)
Cl80 O83 1.402(9)
Cl80 O81 1.406(8)
Cl80 O82 1.412(10)
Cl80 O84 1.422(9)
Cl90 O94 1.409(13)
Cl90 O92 1.432(13)
Cl90 O93 1.445(14)
Cl90 O91 1.446(11)
Cl95 O99 1.409(13)
Cl95 O97 1.432(13)
Cl95 O98 1.446(14)
Cl95 O96 1.446(11)
N61 C62 0.997(18)
C62 C63 1.78(2)
